data_2233450
loop_
_publ_author_name
'Betz, Richard'
'Gerber, Thomas'
'Hosten, Eric'
'Samshuddin, Serenthimata'
'Narayana, Badiadka'
'Sarojini, Balladka K.'

_publ_section_title
;
 2,2'-(Disulfanediyl)bis[4,6-(4-fluorophenyl)pyrimidine]
;
_journal_coeditor_code GK2426
_journal_issue 2
_journal_name_full 'Acta Crystallographica Section E'
_journal_page_first o476
_journal_page_last o477
_journal_paper_doi 10.1107/S1600536812001912
_journal_volume 68
_journal_year 2012
_chemical_formula_iupac 'C32 H18 F4 N4 S2'
_chemical_formula_moiety 'C32 H18 F4 N4 S2'
_chemical_formula_sum 'C32 H18 F4 N4 S2'
_chemical_formula_weight 598.62
_chemical_melting_point 473
_chemical_name_systematic
;
2,2'-(Disulfanediyl)bis[4,6-(4-fluorophenyl)pyrimidine]
;
_space_group_IT_number 2
_symmetry_cell_setting triclinic
_symmetry_space_group_name_Hall '-P 1'
_symmetry_space_group_name_H-M 'P -1'
_atom_sites_solution_hydrogens geom
_atom_sites_solution_primary direct
_atom_sites_solution_secondary difmap
_audit_creation_method SHELXL-97
_cell_angle_alpha 102.3640(10)
_cell_angle_beta 93.0940(10)
_cell_angle_gamma 94.0100(10)
_cell_formula_units_Z 2
_cell_length_a 9.3371(2)
_cell_length_b 11.3093(3)
_cell_length_c 13.1984(3)
_cell_measurement_reflns_used 9335
_cell_measurement_temperature 200(2)
_cell_measurement_theta_max 28.29
_cell_measurement_theta_min 2.69
_cell_volume 1354.64(6)
_computing_cell_refinement 'SAINT (Bruker, 2010)'
_computing_data_collection 'APEX2 (Bruker, 2010)'
_computing_data_reduction 'SAINT (Bruker, 2010)'
_computing_molecular_graphics 'ORTEP-3 (Farrugia, 1997) and Mercury (Macrae <i>et al.</i>, 2008)'
_computing_publication_material 'SHELXL97 (Sheldrick, 2008) and PLATON (Spek, 2009)'
_computing_structure_refinement 'SHELXL97 (Sheldrick, 2008)'
_computing_structure_solution 'SHELXS97 (Sheldrick, 2008)'
_diffrn_ambient_temperature 200(2)
_diffrn_measured_fraction_theta_full 0.986
_diffrn_measured_fraction_theta_max 0.986
_diffrn_measurement_device_type 'Bruker APEXII CCD'
_diffrn_measurement_method '\f and \w scans'
_diffrn_radiation_monochromator graphite
_diffrn_radiation_source 'fine-focus sealed tube'
_diffrn_radiation_type MoK\a
_diffrn_radiation_wavelength 0.71073
_diffrn_reflns_av_R_equivalents 0.0187
_diffrn_reflns_av_sigmaI/netI 0.0159
_diffrn_reflns_limit_h_max 12
_diffrn_reflns_limit_h_min -12
_diffrn_reflns_limit_k_max 14
_diffrn_reflns_limit_k_min -14
_diffrn_reflns_limit_l_max 17
_diffrn_reflns_limit_l_min -17
_diffrn_reflns_number 22345
_diffrn_reflns_theta_full 28.00
_diffrn_reflns_theta_max 28.00
_diffrn_reflns_theta_min 1.58
_exptl_absorpt_coefficient_mu 0.255
_exptl_absorpt_correction_T_max 1.000
_exptl_absorpt_correction_T_min 0.899
_exptl_absorpt_correction_type multi-scan
_exptl_absorpt_process_details
;
(SADABS; Bruker, 2008)
;
_exptl_crystal_colour colourless
_exptl_crystal_density_diffrn 1.468
_exptl_crystal_density_method 'not measured'
_exptl_crystal_description block
_exptl_crystal_F_000 612
_exptl_crystal_size_max 0.50
_exptl_crystal_size_mid 0.42
_exptl_crystal_size_min 0.29
_refine_diff_density_max 0.313
_refine_diff_density_min -0.322
_refine_ls_extinction_method none
_refine_ls_goodness_of_fit_ref 1.081
_refine_ls_hydrogen_treatment constr
_refine_ls_matrix_type full
_refine_ls_number_parameters 379
_refine_ls_number_reflns 6451
_refine_ls_number_restraints 0
_refine_ls_restrained_S_all 1.081
_refine_ls_R_factor_all 0.0497
_refine_ls_R_factor_gt 0.0431
_refine_ls_shift/su_max 0.000
_refine_ls_shift/su_mean 0.000
_refine_ls_structure_factor_coef Fsqd
_refine_ls_weighting_details 'calc w=1/[\s^2^(Fo^2^)+(0.0346P)^2^+0.9028P] where P=(Fo^2^+2Fc^2^)/3'
_refine_ls_weighting_scheme calc
_refine_ls_wR_factor_gt 0.0995
_refine_ls_wR_factor_ref 0.1063
_reflns_number_gt 5761
_reflns_number_total 6451
_reflns_threshold_expression I>2sigma(I)
_cod_data_source_file gk2426.cif
_cod_data_source_block I
_cod_database_code 2233450
_cod_database_fobs_code 2233450

loop_
_symmetry_equiv_pos_as_xyz
'x, y, z'
'-x, -y, -z'

loop_
_atom_site_type_symbol
_atom_site_label
_atom_site_fract_x
_atom_site_fract_y
_atom_site_fract_z
_atom_site_U_iso_or_equiv
_atom_site_adp_type
_atom_site_calc_flag
_atom_site_refinement_flags
_atom_site_occupancy
_atom_site_symmetry_multiplicity
S S1 0.37731(5) 0.31376(4) 0.26342(3) 0.03759(11) Uani d . 1 1
S S2 0.23667(4) 0.41454(4) 0.34681(3) 0.03494(10) Uani d . 1 1
F F1 -0.06380(17) 0.81314(12) -0.05425(12) 0.0723(4) Uani d . 1 1
F F2 0.73521(13) -0.01865(10) -0.30804(9) 0.0521(3) Uani d . 1 1
F F3 0.02419(15) 1.00874(11) 0.83195(11) 0.0637(3) Uani d . 1 1
F F4 1.10058(14) 0.77983(16) 0.33546(12) 0.0774(4) Uani d . 1 1
N N1 0.29556(14) 0.44408(12) 0.12393(10) 0.0311(3) Uani d . 1 1
N N2 0.44257(14) 0.27892(12) 0.07397(10) 0.0320(3) Uani d . 1 1
N N3 0.26650(14) 0.61506(12) 0.48428(10) 0.0320(3) Uani d . 1 1
N N4 0.47390(14) 0.57227(13) 0.38773(10) 0.0334(3) Uani d . 1 1
C C1 0.36867(17) 0.35313(14) 0.13960(11) 0.0309(3) Uani d . 1 1
C C2 0.29035(16) 0.46115(13) 0.02575(12) 0.0292(3) Uani d . 1 1
C C3 0.36157(17) 0.38768(15) -0.05031(12) 0.0334(3) Uani d . 1 1
H H3 0.3566 0.3989 -0.1197 0.040 Uiso calc R 1 1
C C4 0.44010(16) 0.29759(14) -0.02361(11) 0.0294(3) Uani d . 1 1
C C5 0.34108(16) 0.54935(14) 0.41297(11) 0.0308(3) Uani d . 1 1
C C6 0.33586(17) 0.71875(14) 0.54009(12) 0.0318(3) Uani d . 1 1
C C7 0.47672(17) 0.75261(15) 0.52079(12) 0.0349(3) Uani d . 1 1
H H7 0.5264 0.8257 0.5600 0.042 Uiso calc R 1 1
C C8 0.54258(17) 0.67698(15) 0.44294(12) 0.0331(3) Uani d . 1 1
C C11 0.20270(17) 0.55857(14) 0.00478(12) 0.0320(3) Uani d . 1 1
C C12 0.12508(18) 0.62160(15) 0.08269(14) 0.0370(3) Uani d . 1 1
H H12 0.1329 0.6046 0.1501 0.044 Uiso calc R 1 1
C C13 0.0366(2) 0.70877(16) 0.06379(16) 0.0440(4) Uani d . 1 1
H H13 -0.0162 0.7519 0.1173 0.053 Uiso calc R 1 1
C C14 0.0272(2) 0.73108(16) -0.03430(17) 0.0499(5) Uani d . 1 1
C C15 0.1043(3) 0.67359(18) -0.11258(16) 0.0552(5) Uani d . 1 1
H H15 0.0969 0.6925 -0.1793 0.066 Uiso calc R 1 1
C C16 0.1936(2) 0.58729(17) -0.09272(14) 0.0459(4) Uani d . 1 1
H H16 0.2490 0.5473 -0.1460 0.055 Uiso calc R 1 1
C C21 0.52169(16) 0.21607(14) -0.09826(12) 0.0300(3) Uani d . 1 1
C C22 0.53314(18) 0.23192(16) -0.19960(13) 0.0371(3) Uani d . 1 1
H H22 0.4902 0.2973 -0.2207 0.045 Uiso calc R 1 1
C C23 0.60651(18) 0.15328(17) -0.26961(13) 0.0393(4) Uani d . 1 1
H H23 0.6139 0.1637 -0.3387 0.047 Uiso calc R 1 1
C C24 0.66812(18) 0.06038(15) -0.23720(13) 0.0373(3) Uani d . 1 1
C C25 0.6638(2) 0.04285(16) -0.13765(14) 0.0425(4) Uani d . 1 1
H H25 0.7102 -0.0212 -0.1170 0.051 Uiso calc R 1 1
C C26 0.58958(19) 0.12172(15) -0.06828(13) 0.0378(3) Uani d . 1 1
H H26 0.5848 0.1113 0.0010 0.045 Uiso calc R 1 1
C C31 0.25489(17) 0.79344(14) 0.61996(12) 0.0327(3) Uani d . 1 1
C C32 0.10495(17) 0.77498(15) 0.61593(13) 0.0346(3) Uani d . 1 1
H H32 0.0560 0.7119 0.5637 0.042 Uiso calc R 1 1
C C33 0.02688(19) 0.84753(16) 0.68718(14) 0.0393(4) Uani d . 1 1
H H33 -0.0752 0.8360 0.6835 0.047 Uiso calc R 1 1
C C34 0.1000(2) 0.93649(16) 0.76335(15) 0.0435(4) Uani d . 1 1
C C35 0.2474(2) 0.95525(17) 0.77240(17) 0.0512(5) Uani d . 1 1
H H35 0.2954 1.0161 0.8270 0.061 Uiso calc R 1 1
C C36 0.3244(2) 0.88330(17) 0.69998(15) 0.0460(4) Uani d . 1 1
H H36 0.4265 0.8954 0.7049 0.055 Uiso calc R 1 1
C C41 0.69065(17) 0.70585(16) 0.41465(12) 0.0360(3) Uani d . 1 1
C C42 0.7498(2) 0.82591(19) 0.43150(15) 0.0453(4) Uani d . 1 1
H H42 0.6955 0.8905 0.4621 0.054 Uiso calc R 1 1
C C43 0.8882(2) 0.8507(2) 0.40345(16) 0.0530(5) Uani d . 1 1
H H43 0.9290 0.9321 0.4137 0.064 Uiso calc R 1 1
C C44 0.9643(2) 0.7556(2) 0.36075(15) 0.0528(5) Uani d . 1 1
C C45 0.9107(2) 0.6363(2) 0.34300(16) 0.0518(5) Uani d . 1 1
H H45 0.9668 0.5725 0.3134 0.062 Uiso calc R 1 1
C C46 0.77154(19) 0.61228(18) 0.36986(14) 0.0421(4) Uani d . 1 1
H H46 0.7310 0.5306 0.3574 0.050 Uiso calc R 1 1

loop_
_atom_site_aniso_label
_atom_site_aniso_U_11
_atom_site_aniso_U_22
_atom_site_aniso_U_33
_atom_site_aniso_U_12
_atom_site_aniso_U_13
_atom_site_aniso_U_23
S1 0.0500(2) 0.0384(2) 0.02800(19) 0.01296(17) 0.00568(16) 0.01157(15)
S2 0.0364(2) 0.0365(2) 0.03120(19) -0.00018(15) 0.00548(15) 0.00601(15)
F1 0.0848(10) 0.0544(7) 0.0823(10) 0.0325(7) -0.0139(8) 0.0213(7)
F2 0.0581(7) 0.0488(6) 0.0472(6) 0.0148(5) 0.0151(5) -0.0004(5)
F3 0.0668(8) 0.0465(7) 0.0701(8) 0.0144(6) 0.0177(6) -0.0103(6)
F4 0.0405(7) 0.1182(13) 0.0760(9) -0.0167(7) 0.0180(6) 0.0305(9)
N1 0.0334(6) 0.0321(6) 0.0283(6) 0.0045(5) 0.0021(5) 0.0074(5)
N2 0.0335(6) 0.0352(7) 0.0287(6) 0.0058(5) 0.0026(5) 0.0087(5)
N3 0.0300(6) 0.0357(7) 0.0307(6) 0.0016(5) 0.0020(5) 0.0085(5)
N4 0.0315(6) 0.0414(7) 0.0298(6) 0.0033(5) 0.0047(5) 0.0126(5)
C1 0.0336(7) 0.0332(7) 0.0267(7) 0.0024(6) 0.0014(6) 0.0085(6)
C2 0.0282(7) 0.0297(7) 0.0297(7) -0.0012(5) -0.0011(5) 0.0086(6)
C3 0.0373(8) 0.0370(8) 0.0278(7) 0.0049(6) 0.0021(6) 0.0110(6)
C4 0.0281(7) 0.0318(7) 0.0282(7) -0.0007(5) 0.0018(5) 0.0077(6)
C5 0.0315(7) 0.0366(8) 0.0264(7) 0.0017(6) 0.0012(6) 0.0119(6)
C6 0.0321(7) 0.0348(8) 0.0302(7) 0.0016(6) -0.0001(6) 0.0115(6)
C7 0.0336(8) 0.0393(8) 0.0321(8) -0.0025(6) -0.0010(6) 0.0113(6)
C8 0.0309(7) 0.0427(8) 0.0290(7) 0.0010(6) 0.0000(6) 0.0159(6)
C11 0.0323(7) 0.0285(7) 0.0349(8) -0.0006(6) -0.0031(6) 0.0082(6)
C12 0.0379(8) 0.0344(8) 0.0395(8) 0.0035(6) 0.0015(7) 0.0100(7)
C13 0.0433(9) 0.0357(8) 0.0522(10) 0.0084(7) 0.0016(8) 0.0070(7)
C14 0.0538(11) 0.0323(9) 0.0634(12) 0.0092(8) -0.0146(9) 0.0130(8)
C15 0.0795(15) 0.0446(10) 0.0440(10) 0.0137(10) -0.0101(10) 0.0165(8)
C16 0.0620(12) 0.0413(9) 0.0364(9) 0.0113(8) 0.0000(8) 0.0117(7)
C21 0.0273(7) 0.0323(7) 0.0291(7) -0.0008(6) 0.0020(5) 0.0048(6)
C22 0.0368(8) 0.0445(9) 0.0323(8) 0.0084(7) 0.0035(6) 0.0117(7)
C23 0.0363(8) 0.0521(10) 0.0296(8) 0.0060(7) 0.0055(6) 0.0080(7)
C24 0.0320(8) 0.0382(8) 0.0376(8) 0.0009(6) 0.0064(6) -0.0010(7)
C25 0.0489(10) 0.0362(8) 0.0443(9) 0.0113(7) 0.0067(8) 0.0095(7)
C26 0.0438(9) 0.0376(8) 0.0341(8) 0.0058(7) 0.0057(7) 0.0106(7)
C31 0.0340(8) 0.0318(7) 0.0330(8) 0.0026(6) 0.0017(6) 0.0083(6)
C32 0.0344(8) 0.0355(8) 0.0335(8) 0.0019(6) 0.0001(6) 0.0074(6)
C33 0.0369(8) 0.0378(8) 0.0441(9) 0.0063(7) 0.0058(7) 0.0096(7)
C34 0.0531(10) 0.0313(8) 0.0460(10) 0.0104(7) 0.0092(8) 0.0046(7)
C35 0.0538(11) 0.0379(9) 0.0529(11) 0.0000(8) -0.0012(9) -0.0077(8)
C36 0.0384(9) 0.0421(9) 0.0515(11) -0.0013(7) -0.0011(8) -0.0004(8)
C41 0.0311(7) 0.0506(9) 0.0291(7) -0.0020(7) 0.0003(6) 0.0171(7)
C42 0.0414(9) 0.0535(11) 0.0431(9) -0.0045(8) 0.0022(7) 0.0183(8)
C43 0.0474(10) 0.0652(13) 0.0479(11) -0.0160(9) -0.0002(8) 0.0233(9)
C44 0.0336(9) 0.0871(15) 0.0401(10) -0.0092(9) 0.0050(7) 0.0229(10)
C45 0.0390(9) 0.0746(14) 0.0452(10) 0.0052(9) 0.0113(8) 0.0184(10)
C46 0.0360(8) 0.0555(10) 0.0373(9) 0.0002(7) 0.0069(7) 0.0161(8)

loop_
_atom_type_symbol
_atom_type_description
_atom_type_scat_dispersion_real
_atom_type_scat_dispersion_imag
_atom_type_scat_source
C C 0.0033 0.0016 'International Tables Vol C Tables 4.2.6.8 and 6.1.1.4'
H H 0.0000 0.0000 'International Tables Vol C Tables 4.2.6.8 and 6.1.1.4'
F F 0.0171 0.0103 'International Tables Vol C Tables 4.2.6.8 and 6.1.1.4'
N N 0.0061 0.0033 'International Tables Vol C Tables 4.2.6.8 and 6.1.1.4'
S S 0.1246 0.1234 'International Tables Vol C Tables 4.2.6.8 and 6.1.1.4'

loop_
_geom_angle_atom_site_label_1
_geom_angle_atom_site_label_2
_geom_angle_atom_site_label_3
_geom_angle
C1 S1 S2 105.41(5)
C5 S2 S1 104.74(6)
C1 N1 C2 115.20(13)
C1 N2 C4 115.30(13)
C5 N3 C6 115.81(13)
C5 N4 C8 114.91(14)
N1 C1 N2 129.52(14)
N1 C1 S1 120.58(12)
N2 C1 S1 109.89(11)
N1 C2 C3 120.47(14)
N1 C2 C11 116.29(13)
C3 C2 C11 123.22(14)
C4 C3 C2 119.16(14)
C4 C3 H3 120.4
C2 C3 H3 120.4
N2 C4 C3 120.26(14)
N2 C4 C21 116.35(13)
C3 C4 C21 123.37(13)
N4 C5 N3 129.16(15)
N4 C5 S2 120.13(12)
N3 C5 S2 110.71(11)
N3 C6 C7 120.32(15)
N3 C6 C31 116.76(14)
C7 C6 C31 122.91(14)
C8 C7 C6 118.45(15)
C8 C7 H7 120.8
C6 C7 H7 120.8
N4 C8 C7 121.34(14)
N4 C8 C41 115.90(15)
C7 C8 C41 122.76(15)
C12 C11 C16 118.72(15)
C12 C11 C2 119.89(14)
C16 C11 C2 121.37(15)
C13 C12 C11 121.13(16)
C13 C12 H12 119.4
C11 C12 H12 119.4
C14 C13 C12 118.09(18)
C14 C13 H13 121.0
C12 C13 H13 121.0
F1 C14 C15 118.92(19)
F1 C14 C13 118.28(19)
C15 C14 C13 122.80(17)
C14 C15 C16 118.70(18)
C14 C15 H15 120.7
C16 C15 H15 120.7
C15 C16 C11 120.50(18)
C15 C16 H16 119.8
C11 C16 H16 119.8
C26 C21 C22 118.54(15)
C26 C21 C4 120.41(14)
C22 C21 C4 121.05(14)
C23 C22 C21 120.60(16)
C23 C22 H22 119.7
C21 C22 H22 119.7
C24 C23 C22 118.61(15)
C24 C23 H23 120.7
C22 C23 H23 120.7
F2 C24 C23 117.82(15)
F2 C24 C25 119.01(16)
C23 C24 C25 123.17(15)
C24 C25 C26 117.77(16)
C24 C25 H25 121.1
C26 C25 H25 121.1
C25 C26 C21 121.27(15)
C25 C26 H26 119.4
C21 C26 H26 119.4
C36 C31 C32 118.43(15)
C36 C31 C6 121.64(15)
C32 C31 C6 119.93(14)
C33 C32 C31 120.76(15)
C33 C32 H32 119.6
C31 C32 H32 119.6
C34 C33 C32 118.64(16)
C34 C33 H33 120.7
C32 C33 H33 120.7
F3 C34 C35 118.55(17)
F3 C34 C33 118.85(17)
C35 C34 C33 122.60(17)
C34 C35 C36 118.30(17)
C34 C35 H35 120.8
C36 C35 H35 120.8
C35 C36 C31 121.21(17)
C35 C36 H36 119.4
C31 C36 H36 119.4
C46 C41 C42 119.34(16)
C46 C41 C8 119.66(16)
C42 C41 C8 121.00(16)
C43 C42 C41 120.0(2)
C43 C42 H42 120.0
C41 C42 H42 120.0
C44 C43 C42 118.61(19)
C44 C43 H43 120.7
C42 C43 H43 120.7
F4 C44 C43 118.6(2)
F4 C44 C45 118.0(2)
C43 C44 C45 123.44(18)
C44 C45 C46 117.6(2)
C44 C45 H45 121.2
C46 C45 H45 121.2
C45 C46 C41 121.01(18)
C45 C46 H46 119.5
C41 C46 H46 119.5

loop_
_geom_bond_atom_site_label_1
_geom_bond_atom_site_label_2
_geom_bond_distance
S1 C1 1.7827(15)
S1 S2 2.0156(6)
S2 C5 1.7798(16)
F1 C14 1.357(2)
F2 C24 1.3598(18)
F3 C34 1.350(2)
F4 C44 1.357(2)
N1 C1 1.319(2)
N1 C2 1.3492(19)
N2 C1 1.329(2)
N2 C4 1.3482(19)
N3 C5 1.329(2)
N3 C6 1.345(2)
N4 C5 1.324(2)
N4 C8 1.349(2)
C2 C3 1.390(2)
C2 C11 1.481(2)
C3 C4 1.389(2)
C3 H3 0.9500
C4 C21 1.480(2)
C6 C7 1.396(2)
C6 C31 1.480(2)
C7 C8 1.389(2)
C7 H7 0.9500
C8 C41 1.484(2)
C11 C12 1.389(2)
C11 C16 1.393(2)
C12 C13 1.383(2)
C12 H12 0.9500
C13 C14 1.371(3)
C13 H13 0.9500
C14 C15 1.367(3)
C15 C16 1.384(3)
C15 H15 0.9500
C16 H16 0.9500
C21 C26 1.395(2)
C21 C22 1.396(2)
C22 C23 1.384(2)
C22 H22 0.9500
C23 C24 1.367(3)
C23 H23 0.9500
C24 C25 1.372(3)
C25 C26 1.386(2)
C25 H25 0.9500
C26 H26 0.9500
C31 C36 1.394(2)
C31 C32 1.397(2)
C32 C33 1.384(2)
C32 H32 0.9500
C33 C34 1.373(3)
C33 H33 0.9500
C34 C35 1.373(3)
C35 C36 1.384(3)
C35 H35 0.9500
C36 H36 0.9500
C41 C46 1.390(3)
C41 C42 1.397(3)
C42 C43 1.389(3)
C42 H42 0.9500
C43 C44 1.368(3)
C43 H43 0.9500
C44 C45 1.372(3)
C45 C46 1.389(2)
C45 H45 0.9500
C46 H46 0.9500

loop_
_geom_hbond_atom_site_label_D
_geom_hbond_atom_site_label_H
_geom_hbond_atom_site_label_A
_geom_hbond_site_symmetry_A
_geom_hbond_distance_DH
_geom_hbond_distance_HA
_geom_hbond_distance_DA
_geom_hbond_angle_DHA
C33 H33 F2 1_466 0.95 2.49 3.204(2) 132
C15 H15 Cg5 1_554 0.95 2.92 3.751(2) 147
C23 H23 Cg2 2_665 0.95 2.98 3.7690(19) 141

loop_
_geom_torsion_atom_site_label_1
_geom_torsion_atom_site_label_2
_geom_torsion_atom_site_label_3
_geom_torsion_atom_site_label_4
_geom_torsion
C1 S1 S2 C5 -91.82(7)
C2 N1 C1 N2 2.9(2)
C2 N1 C1 S1 -176.59(11)
C4 N2 C1 N1 -1.5(2)
C4 N2 C1 S1 178.03(11)
S2 S1 C1 N1 8.39(14)
S2 S1 C1 N2 -171.23(10)
C1 N1 C2 C3 -1.5(2)
C1 N1 C2 C11 176.95(13)
N1 C2 C3 C4 -1.0(2)
C11 C2 C3 C4 -179.30(14)
C1 N2 C4 C3 -1.3(2)
C1 N2 C4 C21 179.99(13)
C2 C3 C4 N2 2.5(2)
C2 C3 C4 C21 -178.93(14)
C8 N4 C5 N3 0.4(2)
C8 N4 C5 S2 179.94(11)
C6 N3 C5 N4 -1.1(2)
C6 N3 C5 S2 179.26(11)
S1 S2 C5 N4 10.80(13)
S1 S2 C5 N3 -169.55(9)
C5 N3 C6 C7 0.8(2)
C5 N3 C6 C31 179.98(13)
N3 C6 C7 C8 0.1(2)
C31 C6 C7 C8 -179.02(14)
C5 N4 C8 C7 0.7(2)
C5 N4 C8 C41 -178.85(13)
C6 C7 C8 N4 -0.9(2)
C6 C7 C8 C41 178.62(14)
N1 C2 C11 C12 -3.7(2)
C3 C2 C11 C12 174.69(15)
N1 C2 C11 C16 177.69(15)
C3 C2 C11 C16 -3.9(2)
C16 C11 C12 C13 2.0(3)
C2 C11 C12 C13 -176.68(15)
C11 C12 C13 C14 0.2(3)
C12 C13 C14 F1 177.49(17)
C12 C13 C14 C15 -1.9(3)
F1 C14 C15 C16 -178.03(19)
C13 C14 C15 C16 1.4(3)
C14 C15 C16 C11 0.9(3)
C12 C11 C16 C15 -2.5(3)
C2 C11 C16 C15 176.11(17)
N2 C4 C21 C26 3.4(2)
C3 C4 C21 C26 -175.27(15)
N2 C4 C21 C22 -176.28(14)
C3 C4 C21 C22 5.1(2)
C26 C21 C22 C23 2.0(2)
C4 C21 C22 C23 -178.31(15)
C21 C22 C23 C24 -0.4(3)
C22 C23 C24 F2 177.63(15)
C22 C23 C24 C25 -1.6(3)
F2 C24 C25 C26 -177.34(15)
C23 C24 C25 C26 1.9(3)
C24 C25 C26 C21 -0.2(3)
C22 C21 C26 C25 -1.7(3)
C4 C21 C26 C25 178.59(15)
N3 C6 C31 C36 162.50(16)
C7 C6 C31 C36 -18.4(2)
N3 C6 C31 C32 -17.8(2)
C7 C6 C31 C32 161.33(15)
C36 C31 C32 C33 2.6(2)
C6 C31 C32 C33 -177.10(15)
C31 C32 C33 C34 -1.3(3)
C32 C33 C34 F3 178.93(16)
C32 C33 C34 C35 -0.9(3)
F3 C34 C35 C36 -178.10(18)
C33 C34 C35 C36 1.7(3)
C34 C35 C36 C31 -0.3(3)
C32 C31 C36 C35 -1.8(3)
C6 C31 C36 C35 177.95(17)
N4 C8 C41 C46 -26.2(2)
C7 C8 C41 C46 154.22(16)
N4 C8 C41 C42 153.20(15)
C7 C8 C41 C42 -26.3(2)
C46 C41 C42 C43 0.1(3)
C8 C41 C42 C43 -179.39(16)
C41 C42 C43 C44 -0.8(3)
C42 C43 C44 F4 -178.60(17)
C42 C43 C44 C45 0.7(3)
F4 C44 C45 C46 179.51(17)
C43 C44 C45 C46 0.2(3)
C44 C45 C46 C41 -1.0(3)
C42 C41 C46 C45 0.9(3)
C8 C41 C46 C45 -179.67(16)

loop_
_cod_related_entry_id
_cod_related_entry_database
_cod_related_entry_code
1 ChemSpider 30657406
